data_7038086
loop_
_publ_author_name
'Perl, David'
'Bisset, Sean W.'
'Telfer, Shane G.'

_publ_section_title
;
 Postcomplexation synthetic routes to dipyrrin complexes.
;
_journal_issue 6
_journal_name_full 'Dalton transactions (Cambridge, England : 2003)'
_journal_page_first 2440
_journal_page_last 2443
_journal_paper_doi 10.1039/c5dt04466a
_journal_volume 45
_journal_year 2016
_chemical_formula_sum 'C30 H22 N2 O4 P Re'
_chemical_formula_weight 691.66
_chemical_name_systematic
;
 ?
;
_space_group_crystal_system triclinic
_space_group_IT_number 2
_space_group_name_Hall '-P 1'
_space_group_name_H-M_alt 'P -1'
_symmetry_space_group_name_Hall '-P 1'
_symmetry_space_group_name_H-M 'P -1'
_atom_sites_solution_hydrogens geom
_audit_creation_method SHELXL-2013
_audit_update_record
;
2015-09-09 deposited with the CCDC.
2016-01-15 downloaded from the CCDC.
;
_cell_angle_alpha 85.658(6)
_cell_angle_beta 87.797(6)
_cell_angle_gamma 75.893(5)
_cell_formula_units_Z 2
_cell_length_a 9.3980(2)
_cell_length_b 11.0637(4)
_cell_length_c 12.8148(9)
_cell_measurement_reflns_used 4086
_cell_measurement_temperature 153(2)
_cell_measurement_theta_max 71.75
_cell_measurement_theta_min 6.76
_cell_volume 1288.27(11)
_computing_cell_refinement 'FSProcess in Process-Auto (Rigaku, 1998)'
_computing_data_collection 'CrystalClear (Rigaku, 2005)'
_computing_data_reduction 'FSProcess in Process-Auto (Rigaku, 1998)'
_computing_molecular_graphics 'OLEX (Dolomanov, 2003) and SXGRAPH in WinGX v2013.1'
_computing_publication_material 'SHELXL-2013 (Sheldrick, 2013)'
_computing_structure_refinement 'SHELXL-2013 (Sheldrick, 2013)'
_computing_structure_solution 'SHELXS-2013 (Sheldrick, 2013)'
_diffrn_ambient_temperature 153(2)
_diffrn_detector_area_resol_mean 10
_diffrn_measured_fraction_theta_full 0.966
_diffrn_measured_fraction_theta_max 0.935
_diffrn_measurement_device_type 'Rigaku Spider'
_diffrn_measurement_method \w-scans
_diffrn_radiation_type CuK\a
_diffrn_radiation_wavelength 1.54178
_diffrn_reflns_av_R_equivalents 0.0739
_diffrn_reflns_av_unetI/netI 0.0662
_diffrn_reflns_laue_measured_fraction_full 0.966
_diffrn_reflns_laue_measured_fraction_max 0.935
_diffrn_reflns_limit_h_max 11
_diffrn_reflns_limit_h_min -11
_diffrn_reflns_limit_k_max 12
_diffrn_reflns_limit_k_min -13
_diffrn_reflns_limit_l_max 15
_diffrn_reflns_limit_l_min -15
_diffrn_reflns_number 17525
_diffrn_reflns_point_group_measured_fraction_full 0.966
_diffrn_reflns_point_group_measured_fraction_max 0.935
_diffrn_reflns_theta_full 67.679
_diffrn_reflns_theta_max 72.006
_diffrn_reflns_theta_min 6.757
_diffrn_source 'Rigaku MM007 rotating anode'
_exptl_absorpt_coefficient_mu 10.146
_exptl_absorpt_correction_T_max 1
_exptl_absorpt_correction_T_min 0.504548
_exptl_absorpt_correction_type multi-scan
_exptl_absorpt_process_details '(ABSCOR; Higashi, 1995)'
_exptl_crystal_colour yellow
_exptl_crystal_density_diffrn 1.783
_exptl_crystal_density_method 'not measured'
_exptl_crystal_description block
_exptl_crystal_F_000 676
_exptl_crystal_size_max 0.520
_exptl_crystal_size_mid 0.450
_exptl_crystal_size_min 0.430
_refine_diff_density_max 2.563
_refine_diff_density_min -2.246
_refine_diff_density_rms 0.229
_refine_ls_extinction_coef 0.00153(12)
_refine_ls_extinction_expression Fc^*^=kFc[1+0.001xFc^2^\l^3^/sin(2\q)]^-1/4^
_refine_ls_extinction_method SHELXL
_refine_ls_goodness_of_fit_ref 1.004
_refine_ls_hydrogen_treatment constr
_refine_ls_matrix_type full
_refine_ls_number_parameters 344
_refine_ls_number_reflns 4749
_refine_ls_number_restraints 12
_refine_ls_restrained_S_all 1.004
_refine_ls_R_factor_all 0.0491
_refine_ls_R_factor_gt 0.0445
_refine_ls_shift/su_max 0.035
_refine_ls_shift/su_mean 0.002
_refine_ls_structure_factor_coef Fsqd
_refine_ls_weighting_details
;
 w=1/[\s^2^(Fo^2^)+21.2946P]
 where P=(Fo^2^+2Fc^2^)/3
;
_refine_ls_weighting_scheme calc
_refine_ls_wR_factor_gt 0.1047
_refine_ls_wR_factor_ref 0.1180
_reflns_Friedel_coverage 0.000
_reflns_number_gt 4565
_reflns_number_total 4749
_reflns_threshold_expression 'I > 2\s(I)'
_cod_data_source_file c5dt04466a2.cif
_cod_data_source_block c4
_cod_depositor_comments 'Adding full bibliography for 7038083--7038090.cif.'
_cod_database_code 7038086
_shelx_space_group_comment
;
The symmetry employed for this shelxl refinement is uniquely defined
by the following loop, which should always be used as a source of
symmetry information in preference to the above space-group names.
They are only intended as comments.
;
_shelx_estimated_absorpt_t_min 0.106
_shelx_estimated_absorpt_t_max 0.151
_shelxl_version_number 2013-2

loop_
_space_group_symop_operation_xyz
'x, y, z'
'-x, -y, -z'

loop_
_atom_site_label
_atom_site_type_symbol
_atom_site_fract_x
_atom_site_fract_y
_atom_site_fract_z
_atom_site_U_iso_or_equiv
_atom_site_adp_type
_atom_site_occupancy
_atom_site_site_symmetry_order
_atom_site_calc_flag
_atom_site_refinement_flags_posn
_atom_site_refinement_flags_adp
Re1 Re 0.53477(3) 0.82590(3) 0.84121(2) 0.01855(15) Uani 1 1 d . .
P1 P 0.32279(18) 0.78393(18) 0.74916(13) 0.0193(4) Uani 1 1 d . .
O1 O 0.6518(5) 0.8133(5) 0.6930(4) 0.0210(11) Uani 1 1 d . .
O2 O 0.3698(6) 0.8172(5) 1.0507(4) 0.0326(13) Uani 1 1 d . .
O3 O 0.7935(7) 0.8701(6) 0.9598(5) 0.0403(15) Uani 1 1 d . .
O4 O 0.4056(7) 1.1096(5) 0.8088(5) 0.0346(13) Uani 1 1 d . .
N1 N 0.6419(6) 0.6301(6) 0.8347(4) 0.0186(12) Uani 1 1 d . .
N2 N 0.7838(8) 0.7950(7) 0.5001(5) 0.0332(16) Uani 1 1 d . .
H2 H 0.7593 0.8720 0.5198 0.040 Uiso 1 1 calc R U
C1 C 0.6622(8) 0.5254(7) 0.8985(6) 0.0245(16) Uani 1 1 d . .
H1 H 0.6241 0.5204 0.9680 0.029 Uiso 1 1 calc R U
C2 C 0.7477(8) 0.4256(8) 0.8471(6) 0.0302(18) Uani 1 1 d . .
H2A H 0.7781 0.3414 0.8748 0.036 Uiso 1 1 calc R U
C3 C 0.7801(8) 0.4721(7) 0.7478(6) 0.0249(16) Uani 1 1 d . .
H3 H 0.8352 0.4256 0.6941 0.030 Uiso 1 1 calc R U
C4 C 0.7143(7) 0.6038(7) 0.7418(6) 0.0215(15) Uani 1 1 d . .
C5 C 0.7760(8) 0.6901(8) 0.5625(6) 0.0250(17) Uani 1 1 d . .
C6 C 0.8240(9) 0.5902(9) 0.5020(6) 0.0331(19) Uani 1 1 d . .
H6 H 0.8313 0.5050 0.5236 0.040 Uiso 1 1 calc R U
C7 C 0.8607(9) 0.6373(10) 0.4018(6) 0.037(2) Uani 1 1 d . .
H7 H 0.8969 0.5893 0.3438 0.045 Uiso 1 1 calc R U
C8 C 0.8354(9) 0.7611(10) 0.4029(7) 0.042(2) Uani 1 1 d . .
H8 H 0.8508 0.8165 0.3457 0.051 Uiso 1 1 calc R U
C9 C 0.7136(7) 0.7033(8) 0.6668(6) 0.0235(16) Uani 1 1 d . .
C10 C 0.4321(8) 0.8205(7) 0.9726(6) 0.0248(17) Uani 1 1 d . .
C11 C 0.4527(8) 1.0034(8) 0.8221(6) 0.0256(17) Uani 1 1 d . .
C12 C 0.6999(7) 0.8501(7) 0.9139(5) 0.0183(14) Uani 1 1 d . U
C13 C 0.3590(7) 0.7653(7) 0.6094(5) 0.0180(14) Uani 1 1 d . U
C14 C 0.3920(8) 0.8689(7) 0.5496(6) 0.0236(16) Uani 1 1 d . .
H14 H 0.3913 0.9435 0.5819 0.028 Uiso 1 1 calc R U
C15 C 0.4251(8) 0.8598(9) 0.4437(6) 0.034(2) Uani 1 1 d . .
H15 H 0.4463 0.9294 0.4036 0.041 Uiso 1 1 calc R U
C16 C 0.4280(8) 0.7527(8) 0.3955(6) 0.0304(19) Uani 1 1 d . .
H16 H 0.4517 0.7479 0.3229 0.037 Uiso 1 1 calc R U
C17 C 0.3960(9) 0.6510(8) 0.4538(6) 0.0310(18) Uani 1 1 d . .
H17 H 0.3982 0.5762 0.4214 0.037 Uiso 1 1 calc R U
C18 C 0.3607(9) 0.6596(8) 0.5601(6) 0.0302(18) Uani 1 1 d . .
H18 H 0.3373 0.5903 0.5992 0.036 Uiso 1 1 calc R U
C19 C 0.1541(7) 0.9080(7) 0.7497(6) 0.0208(15) Uani 1 1 d . .
C20 C 0.0566(9) 0.9287(9) 0.6684(7) 0.039(2) Uani 1 1 d . .
H20 H 0.0796 0.8801 0.6093 0.046 Uiso 1 1 calc R U
C21 C -0.0741(9) 1.0192(10) 0.6721(7) 0.044(2) Uani 1 1 d . .
H21 H -0.1397 1.0325 0.6154 0.053 Uiso 1 1 calc R U
C22 C -0.1094(9) 1.0899(9) 0.7574(7) 0.041(2) Uani 1 1 d . .
H22 H -0.1990 1.1522 0.7595 0.049 Uiso 1 1 calc R U
C23 C -0.0147(9) 1.0702(8) 0.8395(7) 0.034(2) Uani 1 1 d . .
H23 H -0.0397 1.1175 0.8992 0.041 Uiso 1 1 calc R U
C24 C 0.1183(8) 0.9806(7) 0.8349(6) 0.0277(17) Uani 1 1 d . .
H24 H 0.1849 0.9692 0.8907 0.033 Uiso 1 1 calc R U
C25 C 0.2593(8) 0.6454(8) 0.7972(6) 0.0251(17) Uani 1 1 d . .
C26 C 0.3545(8) 0.5282(8) 0.7970(6) 0.0262(17) Uani 1 1 d . .
H26 H 0.4530 0.5199 0.7729 0.031 Uiso 1 1 calc R U
C27 C 0.3060(9) 0.4225(7) 0.8319(6) 0.0272(17) Uani 1 1 d . .
H27 H 0.3707 0.3421 0.8294 0.033 Uiso 1 1 calc R U
C28 C 0.1636(10) 0.4344(8) 0.8703(6) 0.0320(19) Uani 1 1 d . .
H28 H 0.1311 0.3622 0.8945 0.038 Uiso 1 1 calc R U
C29 C 0.0694(9) 0.5510(8) 0.8731(6) 0.0311(18) Uani 1 1 d . .
H29 H -0.0280 0.5587 0.8995 0.037 Uiso 1 1 calc R U
C30 C 0.1159(8) 0.6586(8) 0.8375(6) 0.0254(16) Uani 1 1 d . .
H30 H 0.0512 0.7390 0.8406 0.030 Uiso 1 1 calc R U

loop_
_atom_site_aniso_label
_atom_site_aniso_U_11
_atom_site_aniso_U_22
_atom_site_aniso_U_33
_atom_site_aniso_U_23
_atom_site_aniso_U_13
_atom_site_aniso_U_12
Re1 0.01673(19) 0.0225(2) 0.01703(19) -0.00178(13) 0.00145(11) -0.00608(13)
P1 0.0154(8) 0.0243(10) 0.0180(8) -0.0013(7) 0.0008(6) -0.0045(7)
O1 0.018(2) 0.024(3) 0.021(2) -0.002(2) 0.0024(19) -0.007(2)
O2 0.038(3) 0.035(3) 0.026(3) -0.013(2) 0.010(2) -0.010(3)
O3 0.035(3) 0.048(4) 0.043(3) -0.005(3) -0.005(3) -0.019(3)
O4 0.045(3) 0.018(3) 0.042(3) -0.006(2) -0.002(3) -0.009(3)
N1 0.019(3) 0.020(3) 0.020(3) -0.003(2) 0.000(2) -0.010(2)
N2 0.041(4) 0.026(4) 0.030(4) -0.002(3) 0.010(3) -0.006(3)
C1 0.022(3) 0.029(4) 0.023(4) 0.003(3) -0.004(3) -0.008(3)
C2 0.020(3) 0.036(5) 0.031(4) 0.006(4) -0.003(3) -0.003(3)
C3 0.021(3) 0.027(4) 0.028(4) -0.006(3) 0.001(3) -0.007(3)
C4 0.016(3) 0.021(4) 0.031(4) 0.001(3) -0.001(3) -0.012(3)
C5 0.019(3) 0.033(4) 0.021(4) 0.003(3) 0.000(3) -0.003(3)
C6 0.029(4) 0.043(5) 0.027(4) -0.006(4) 0.003(3) -0.007(4)
C7 0.030(4) 0.059(6) 0.020(4) -0.008(4) 0.002(3) -0.004(4)
C8 0.035(5) 0.067(7) 0.022(4) 0.007(4) 0.010(3) -0.012(5)
C9 0.011(3) 0.038(5) 0.025(4) 0.000(3) -0.005(3) -0.011(3)
C10 0.022(3) 0.024(4) 0.023(4) 0.005(3) 0.005(3) 0.002(3)
C11 0.026(4) 0.036(5) 0.020(4) -0.004(3) 0.002(3) -0.019(3)
C12 0.017(3) 0.019(3) 0.024(3) -0.005(2) -0.006(2) -0.013(2)
C13 0.0179(16) 0.0187(16) 0.0181(16) -0.0025(10) -0.0015(10) -0.0055(10)
C14 0.030(4) 0.016(4) 0.030(4) -0.004(3) -0.003(3) -0.013(3)
C15 0.026(4) 0.056(6) 0.022(4) 0.009(4) -0.004(3) -0.017(4)
C16 0.025(4) 0.042(5) 0.021(4) -0.005(3) 0.001(3) 0.000(4)
C17 0.038(4) 0.030(4) 0.024(4) -0.011(3) -0.002(3) -0.002(4)
C18 0.035(4) 0.026(4) 0.026(4) -0.002(3) 0.003(3) 0.001(3)
C19 0.016(3) 0.023(4) 0.025(4) -0.006(3) -0.002(3) -0.007(3)
C20 0.028(4) 0.046(6) 0.035(5) -0.006(4) -0.005(3) 0.004(4)
C21 0.026(4) 0.055(6) 0.043(5) -0.011(4) -0.014(4) 0.007(4)
C22 0.024(4) 0.046(6) 0.045(5) -0.007(4) 0.001(4) 0.008(4)
C23 0.029(4) 0.034(5) 0.034(4) -0.002(4) 0.006(3) 0.003(4)
C24 0.021(4) 0.030(4) 0.029(4) 0.000(3) 0.002(3) -0.002(3)
C25 0.018(3) 0.038(5) 0.019(3) 0.003(3) 0.000(3) -0.009(3)
C26 0.022(3) 0.034(4) 0.024(4) -0.003(3) -0.004(3) -0.009(3)
C27 0.046(5) 0.021(4) 0.017(3) -0.007(3) -0.002(3) -0.012(4)
C28 0.050(5) 0.033(5) 0.024(4) 0.004(3) -0.006(3) -0.033(4)
C29 0.033(4) 0.039(5) 0.029(4) -0.002(4) 0.003(3) -0.024(4)
C30 0.025(4) 0.035(4) 0.020(4) -0.006(3) 0.000(3) -0.013(3)

loop_
_atom_type_symbol
_atom_type_description
_atom_type_scat_dispersion_real
_atom_type_scat_dispersion_imag
_atom_type_scat_source
C C 0.0181 0.0091 'International Tables Vol C Tables 4.2.6.8 and 6.1.1.4'
H H 0.0000 0.0000 'International Tables Vol C Tables 4.2.6.8 and 6.1.1.4'
N N 0.0311 0.0180 'International Tables Vol C Tables 4.2.6.8 and 6.1.1.4'
O O 0.0492 0.0322 'International Tables Vol C Tables 4.2.6.8 and 6.1.1.4'
P P 0.2955 0.4335 'International Tables Vol C Tables 4.2.6.8 and 6.1.1.4'
Re Re -5.2083 5.8923 'International Tables Vol C Tables 4.2.6.8 and 6.1.1.4'

loop_
_geom_angle_atom_site_label_1
_geom_angle_atom_site_label_2
_geom_angle_atom_site_label_3
_geom_angle
C10 Re1 C12 89.0(3)
C10 Re1 C11 90.4(3)
C12 Re1 C11 91.8(3)
C10 Re1 O1 174.6(3)
C12 Re1 O1 92.8(2)
C11 Re1 O1 94.7(2)
C10 Re1 N1 99.7(3)
C12 Re1 N1 89.6(3)
C11 Re1 N1 169.8(3)
O1 Re1 N1 75.2(2)
C10 Re1 P1 90.4(3)
C12 Re1 P1 177.4(2)
C11 Re1 P1 90.8(2)
O1 Re1 P1 87.54(14)
N1 Re1 P1 87.94(16)
C19 P1 C13 102.4(3)
C19 P1 C25 102.7(3)
C13 P1 C25 104.5(3)
C19 P1 Re1 115.5(3)
C13 P1 Re1 113.1(2)
C25 P1 Re1 116.9(2)
C9 O1 Re1 116.4(4)
C1 N1 C4 109.6(6)
C1 N1 Re1 137.8(5)
C4 N1 Re1 112.6(4)
C8 N2 C5 109.4(7)
C8 N2 H2 125.3
C5 N2 H2 125.3
N1 C1 C2 109.5(7)
N1 C1 H1 125.2
C2 C1 H1 125.2
C3 C2 C1 107.1(7)
C3 C2 H2A 126.4
C1 C2 H2A 126.4
C2 C3 C4 106.8(7)
C2 C3 H3 126.6
C4 C3 H3 126.6
N1 C4 C9 118.0(7)
N1 C4 C3 106.9(6)
C9 C4 C3 135.0(7)
C6 C5 N2 106.6(7)
C6 C5 C9 133.7(8)
N2 C5 C9 119.5(7)
C5 C6 C7 107.6(8)
C5 C6 H6 126.2
C7 C6 H6 126.2
C8 C7 C6 107.9(8)
C8 C7 H7 126.1
C6 C7 H7 126.1
C7 C8 N2 108.6(8)
C7 C8 H8 125.7
N2 C8 H8 125.7
O1 C9 C4 117.3(7)
O1 C9 C5 117.9(7)
C4 C9 C5 124.8(8)
O2 C10 Re1 179.5(8)
O4 C11 Re1 178.5(7)
O3 C12 Re1 176.2(7)
C18 C13 C14 118.6(7)
C18 C13 P1 125.2(6)
C14 C13 P1 116.2(6)
C15 C14 C13 119.3(7)
C15 C14 H14 120.4
C13 C14 H14 120.4
C16 C15 C14 121.5(8)
C16 C15 H15 119.3
C14 C15 H15 119.3
C15 C16 C17 119.3(7)
C15 C16 H16 120.3
C17 C16 H16 120.3
C16 C17 C18 119.7(8)
C16 C17 H17 120.2
C18 C17 H17 120.2
C13 C18 C17 121.5(8)
C13 C18 H18 119.2
C17 C18 H18 119.2
C20 C19 C24 118.4(7)
C20 C19 P1 121.5(6)
C24 C19 P1 120.1(5)
C19 C20 C21 120.9(8)
C19 C20 H20 119.6
C21 C20 H20 119.6
C22 C21 C20 120.3(8)
C22 C21 H21 119.8
C20 C21 H21 119.8
C23 C22 C21 119.8(8)
C23 C22 H22 120.1
C21 C22 H22 120.1
C22 C23 C24 119.9(8)
C22 C23 H23 120.1
C24 C23 H23 120.1
C19 C24 C23 120.7(8)
C19 C24 H24 119.7
C23 C24 H24 119.7
C26 C25 C30 120.0(7)
C26 C25 P1 120.0(5)
C30 C25 P1 120.0(6)
C25 C26 C27 120.1(7)
C25 C26 H26 119.9
C27 C26 H26 119.9
C28 C27 C26 120.2(7)
C28 C27 H27 119.9
C26 C27 H27 119.9
C29 C28 C27 119.9(7)
C29 C28 H28 120.0
C27 C28 H28 120.0
C28 C29 C30 120.7(7)
C28 C29 H29 119.6
C30 C29 H29 119.6
C25 C30 C29 118.9(8)
C25 C30 H30 120.5
C29 C30 H30 120.5

loop_
_geom_bond_atom_site_label_1
_geom_bond_atom_site_label_2
_geom_bond_distance
Re1 C10 1.913(7)
Re1 C12 1.924(7)
Re1 C11 1.928(8)
Re1 O1 2.154(5)
Re1 N1 2.161(6)
Re1 P1 2.5081(19)
P1 C19 1.827(7)
P1 C13 1.828(7)
P1 C25 1.833(8)
O1 C9 1.278(9)
O2 C10 1.142(9)
O3 C12 1.149(9)
O4 C11 1.152(10)
N1 C1 1.344(9)
N1 C4 1.363(9)
N2 C8 1.365(11)
N2 C5 1.373(10)
N2 H2 0.8800
C1 C2 1.392(11)
C1 H1 0.9500
C2 C3 1.387(11)
C2 H2A 0.9500
C3 C4 1.436(10)
C3 H3 0.9500
C4 C9 1.404(10)
C5 C6 1.373(12)
C5 C9 1.442(10)
C6 C7 1.411(11)
C6 H6 0.9500
C7 C8 1.332(14)
C7 H7 0.9500
C8 H8 0.9500
C13 C18 1.367(11)
C13 C14 1.420(10)
C14 C15 1.387(11)
C14 H14 0.9500
C15 C16 1.372(13)
C15 H15 0.9500
C16 C17 1.391(12)
C16 H16 0.9500
C17 C18 1.394(11)
C17 H17 0.9500
C18 H18 0.9500
C19 C20 1.383(11)
C19 C24 1.387(11)
C20 C21 1.385(11)
C20 H20 0.9500
C21 C22 1.375(13)
C21 H21 0.9500
C22 C23 1.375(12)
C22 H22 0.9500
C23 C24 1.395(10)
C23 H23 0.9500
C24 H24 0.9500
C25 C26 1.384(11)
C25 C30 1.402(10)
C26 C27 1.393(11)
C26 H26 0.9500
C27 C28 1.387(12)
C27 H27 0.9500
C28 C29 1.377(12)
C28 H28 0.9500
C29 C30 1.404(11)
C29 H29 0.9500
C30 H30 0.9500

loop_
_geom_torsion_atom_site_label_1
_geom_torsion_atom_site_label_2
_geom_torsion_atom_site_label_3
_geom_torsion_atom_site_label_4
_geom_torsion
C4 N1 C1 C2 -1.2(9)
Re1 N1 C1 C2 -178.3(5)
N1 C1 C2 C3 -0.1(9)
C1 C2 C3 C4 1.3(9)
C1 N1 C4 C9 -176.1(6)
Re1 N1 C4 C9 1.7(8)
C1 N1 C4 C3 2.0(8)
Re1 N1 C4 C3 179.9(5)
C2 C3 C4 N1 -2.1(8)
C2 C3 C4 C9 175.7(8)
C8 N2 C5 C6 0.0(9)
C8 N2 C5 C9 -175.3(7)
N2 C5 C6 C7 -0.1(9)
C9 C5 C6 C7 174.3(8)
C5 C6 C7 C8 0.1(10)
C6 C7 C8 N2 -0.1(10)
C5 N2 C8 C7 0.0(10)
Re1 O1 C9 C4 -7.5(8)
Re1 O1 C9 C5 171.8(5)
N1 C4 C9 O1 3.8(10)
C3 C4 C9 O1 -173.7(8)
N1 C4 C9 C5 -175.5(7)
C3 C4 C9 C5 7.0(13)
C6 C5 C9 O1 -165.6(8)
N2 C5 C9 O1 8.2(10)
C6 C5 C9 C4 13.7(13)
N2 C5 C9 C4 -172.6(7)
C19 P1 C13 C18 -116.7(7)
C25 P1 C13 C18 -9.9(7)
Re1 P1 C13 C18 118.3(6)
C19 P1 C13 C14 65.3(6)
C25 P1 C13 C14 172.1(5)
Re1 P1 C13 C14 -59.7(6)
C18 C13 C14 C15 -0.1(11)
P1 C13 C14 C15 178.0(6)
C13 C14 C15 C16 -0.6(11)
C14 C15 C16 C17 0.5(12)
C15 C16 C17 C18 0.3(12)
C14 C13 C18 C17 0.9(11)
P1 C13 C18 C17 -177.0(6)
C16 C17 C18 C13 -1.1(12)
C13 P1 C19 C20 26.1(8)
C25 P1 C19 C20 -82.2(7)
Re1 P1 C19 C20 149.4(6)
C13 P1 C19 C24 -156.7(6)
C25 P1 C19 C24 95.1(7)
Re1 P1 C19 C24 -33.3(7)
C24 C19 C20 C21 -0.3(14)
P1 C19 C20 C21 177.0(8)
C19 C20 C21 C22 -0.3(16)
C20 C21 C22 C23 -0.2(16)
C21 C22 C23 C24 1.5(15)
C20 C19 C24 C23 1.6(12)
P1 C19 C24 C23 -175.8(6)
C22 C23 C24 C19 -2.2(13)
C19 P1 C25 C26 172.8(6)
C13 P1 C25 C26 66.2(7)
Re1 P1 C25 C26 -59.6(7)
C19 P1 C25 C30 -9.3(7)
C13 P1 C25 C30 -115.9(6)
Re1 P1 C25 C30 118.3(6)
C30 C25 C26 C27 3.1(11)
P1 C25 C26 C27 -179.0(6)
C25 C26 C27 C28 -2.1(11)
C26 C27 C28 C29 0.5(12)
C27 C28 C29 C30 0.0(12)
C26 C25 C30 C29 -2.6(11)
P1 C25 C30 C29 179.5(6)
C28 C29 C30 C25 1.0(12)
